data_7251643
loop_
_publ_author_name
'Mali, Bhupendra P.'
'Dabke, Niteen B.'
'Sharma, Himanshu'
'Dash, Soumya Ranjan'
'Manoj, Kochunnoonny'
'Vanka, Kumar'
'Gonnade, Rajesh G.'

_publ_section_title
;
 Switchable solid-state emission in GFP chromophore analogue cocrystals
 via competing AIE and ACQ pathways
;
_journal_issue 11
_journal_name_full CrystEngComm
_journal_page_first 1775
_journal_page_last 1780
_journal_paper_doi 10.1039/D6CE00041J
_journal_volume 28
_journal_year 2026
_chemical_formula_moiety 'C23 H20 N2 O3, C10 H2 N4'
_chemical_formula_sum 'C33 H22 N6 O3'
_chemical_formula_weight 550.56
_space_group_crystal_system triclinic
_space_group_IT_number 2
_space_group_name_Hall '-P 1'
_space_group_name_H-M_alt 'P -1'
_atom_sites_solution_hydrogens geom
_audit_creation_method SHELXL-2017/1
_audit_update_record
;
2025-09-20 deposited with the CCDC.	2026-02-19 downloaded from the CCDC.
;
_cell_angle_alpha 87.523(2)
_cell_angle_beta 88.221(2)
_cell_angle_gamma 78.9690(10)
_cell_formula_units_Z 4
_cell_length_a 7.8420(3)
_cell_length_b 8.0067(3)
_cell_length_c 44.0828(19)
_cell_measurement_reflns_used 9900
_cell_measurement_temperature 100(2)
_cell_measurement_theta_max 26.23
_cell_measurement_theta_min 2.65
_cell_volume 2713.48(19)
_computing_cell_refinement 'SAINT (Bruker, 2016)'
_computing_data_collection 'APEX3 (Bruker, 2016)'
_computing_data_reduction 'SAINT (Bruker, 2016)'
_computing_molecular_graphics 'Bruker SHELXTL, Mercury 2020.20'
_computing_publication_material 'Bruker SHELXTL'
_computing_structure_refinement 'SHELXL-2018/3 (Sheldrick, 2018)'
_computing_structure_solution 'SHELXT 2014/5 (Sheldrick, 2014)'
_diffrn_ambient_temperature 100(2)
_diffrn_detector 'Photon II CPAD Area Detector'
_diffrn_detector_area_resol_mean 7.39
_diffrn_measured_fraction_theta_full 0.999
_diffrn_measured_fraction_theta_max 0.999
_diffrn_measurement_device '\k-geometry diffractometer'
_diffrn_measurement_device_type 'Bruker D8 VENTURE Kappa Duo PHOTON II CPAD'
_diffrn_measurement_method '\f and \w scans'
_diffrn_radiation_monochromator 'multilayer mirrors'
_diffrn_radiation_type MoK\a
_diffrn_radiation_wavelength 0.71073
_diffrn_reflns_av_R_equivalents 0.0571
_diffrn_reflns_av_unetI/netI 0.0353
_diffrn_reflns_Laue_measured_fraction_full 0.999
_diffrn_reflns_Laue_measured_fraction_max 0.999
_diffrn_reflns_limit_h_max 9
_diffrn_reflns_limit_h_min -9
_diffrn_reflns_limit_k_max 9
_diffrn_reflns_limit_k_min -9
_diffrn_reflns_limit_l_max 55
_diffrn_reflns_limit_l_min -55
_diffrn_reflns_number 76978
_diffrn_reflns_point_group_measured_fraction_full 0.999
_diffrn_reflns_point_group_measured_fraction_max 0.999
_diffrn_reflns_theta_full 25.242
_diffrn_reflns_theta_max 26.359
_diffrn_reflns_theta_min 2.313
_diffrn_source 'micro-focus sealed tube'
_diffrn_source_type 'Incoatech I\mS HB'
_exptl_absorpt_coefficient_mu 0.090
_exptl_absorpt_correction_T_max 0.7454
_exptl_absorpt_correction_T_min 0.7034
_exptl_absorpt_correction_type multi-scan
_exptl_absorpt_process_details SADABS,(BRUKER,2006)
_exptl_crystal_colour orange
_exptl_crystal_density_diffrn 1.348
_exptl_crystal_description plate
_exptl_crystal_F_000 1144
_exptl_crystal_recrystallization_method 'Re-crystallisation from solvent: Methanol'
_exptl_crystal_size_max 0.100
_exptl_crystal_size_mid 0.090
_exptl_crystal_size_min 0.080
_refine_diff_density_max 0.350
_refine_diff_density_min -0.351
_refine_diff_density_rms 0.051
_refine_ls_extinction_method none
_refine_ls_goodness_of_fit_ref 1.105
_refine_ls_hydrogen_treatment constr
_refine_ls_matrix_type full
_refine_ls_number_parameters 761
_refine_ls_number_reflns 11065
_refine_ls_number_restraints 0
_refine_ls_restrained_S_all 1.105
_refine_ls_R_factor_all 0.0656
_refine_ls_R_factor_gt 0.0537
_refine_ls_shift/su_max 0.001
_refine_ls_shift/su_mean 0.000
_refine_ls_structure_factor_coef Fsqd
_refine_ls_weighting_details 'w=1/[\s^2^(Fo^2^)+(0.0386P)^2^+2.3589P] where P=(Fo^2^+2Fc^2^)/3'
_refine_ls_weighting_scheme calc
_refine_ls_wR_factor_gt 0.1187
_refine_ls_wR_factor_ref 0.1240
_reflns_Friedel_coverage 0.000
_reflns_number_gt 9307
_reflns_number_total 11065
_reflns_threshold_expression 'I > 2\s(I)'
_cod_data_source_file d6ce00041j2.cif
_cod_data_source_block Cocrystal-II
_cod_depositor_comments 'Adding full bibliography for 7251642--7251644.cif.'
_cod_database_code 7251643
_shelx_shelxl_version_number 2017/1
_shelx_space_group_comment
;
The symmetry employed for this shelxl refinement is uniquely defined
by the following loop, which should always be used as a source of
symmetry information in preference to the above space-group names.
They are only intended as comments.
;
_shelx_estimated_absorpt_t_min 0.991
_shelx_estimated_absorpt_t_max 0.993

loop_
_space_group_symop_operation_xyz
'x, y, z'
'-x, -y, -z'

loop_
_atom_site_label
_atom_site_type_symbol
_atom_site_fract_x
_atom_site_fract_y
_atom_site_fract_z
_atom_site_U_iso_or_equiv
_atom_site_adp_type
_atom_site_occupancy
_atom_site_site_symmetry_order
_atom_site_calc_flag
_atom_site_refinement_flags_posn
_atom_site_refinement_flags_adp
_atom_site_refinement_flags_occupancy
_atom_site_disorder_assembly
_atom_site_disorder_group
O1A O 0.44544(18) 0.30745(16) 0.69741(3) 0.0218(3) Uani 1 1 d . . . . .
O1C O 0.67151(18) 1.08377(19) 0.80564(3) 0.0274(3) Uani 1 1 d . . . . .
O2A O 0.4173(2) 0.6170(2) 0.78068(3) 0.0325(4) Uani 1 1 d . . . . .
O2C O 0.2616(3) 1.0107(2) 0.74941(4) 0.0445(5) Uani 1 1 d . . . . .
O3A O 0.62082(18) 0.66140(17) 0.74561(3) 0.0215(3) Uani 1 1 d . . . . .
O3C O 0.1233(2) 1.2816(2) 0.74272(3) 0.0301(4) Uani 1 1 d . . . . .
N1A N 0.5802(2) 0.6509(2) 0.65572(4) 0.0180(3) Uani 1 1 d . . . . .
N1B N 0.4496(2) 0.7815(2) 0.55558(4) 0.0302(4) Uani 1 1 d . . . . .
N1C N 0.3243(2) 0.9416(2) 0.84630(4) 0.0179(3) Uani 1 1 d . . . . .
N1D N 0.2118(2) 1.0463(2) 0.94237(4) 0.0296(4) Uani 1 1 d . . . . .
N2A N 0.4350(2) 0.59904(19) 0.69906(3) 0.0158(3) Uani 1 1 d . . . . .
N2B N 0.8260(2) 0.8729(2) 0.49716(4) 0.0288(4) Uani 1 1 d . . . . .
N2C N 0.3723(2) 1.1055(2) 0.80520(4) 0.0179(3) Uani 1 1 d . . . . .
N2D N 0.1378(2) 0.6762(2) 1.00256(4) 0.0277(4) Uani 1 1 d . . . . .
N3B N 1.2904(3) 1.0598(3) 0.61766(4) 0.0338(4) Uani 1 1 d . . . . .
N3D N -0.0830(3) 0.2166(2) 0.88578(4) 0.0315(4) Uani 1 1 d . . . . .
N4B N 0.9377(3) 0.9381(3) 0.67427(4) 0.0382(5) Uani 1 1 d . . . . .
N4D N 0.0097(3) 0.5632(3) 0.82718(4) 0.0337(4) Uani 1 1 d . . . . .
C1A C 0.7423(2) 0.3894(2) 0.60985(4) 0.0181(4) Uani 1 1 d . . . . .
C1B C 0.7444(3) 0.8810(2) 0.60608(4) 0.0200(4) Uani 1 1 d . . . . .
H1B H 0.659450 0.850289 0.619959 0.024 Uiso 1 1 calc R U . . .
C1C C 0.5965(2) 0.7664(2) 0.89095(4) 0.0174(4) Uani 1 1 d . . . . .
C1D C 0.0972(2) 0.7554(3) 0.89360(4) 0.0197(4) Uani 1 1 d . . . . .
H1D H 0.123954 0.838644 0.879144 0.024 Uiso 1 1 calc R U . . .
C2A C 0.8988(2) 0.4511(2) 0.61194(4) 0.0194(4) Uani 1 1 d . . . . .
C2B C 0.7248(3) 0.8738(2) 0.57500(4) 0.0185(4) Uani 1 1 d . . . . .
C2C C 0.5360(2) 0.6125(2) 0.88772(4) 0.0178(4) Uani 1 1 d . . . . .
C2D C 0.1142(2) 0.7754(2) 0.92442(4) 0.0184(4) Uani 1 1 d . . . . .
C3A C 0.9684(3) 0.4829(3) 0.64016(5) 0.0236(4) Uani 1 1 d . . . . .
H3A H 0.909465 0.460638 0.658607 0.028 Uiso 1 1 calc R U . . .
C3B C 0.8514(2) 0.9163(2) 0.55446(4) 0.0185(4) Uani 1 1 d . . . . .
C3C C 0.5004(3) 0.5527(3) 0.85902(5) 0.0221(4) Uani 1 1 d . . . . .
H3C H 0.520321 0.616004 0.840963 0.027 Uiso 1 1 calc R U . . .
C3D C 0.0788(2) 0.6504(2) 0.94579(4) 0.0183(4) Uani 1 1 d . . . . .
C4A C 1.1186(3) 0.5450(3) 0.64105(5) 0.0289(5) Uani 1 1 d . . . . .
H4A H 1.162822 0.565034 0.660104 0.035 Uiso 1 1 calc R U . . .
C4B C 0.9964(2) 0.9707(2) 0.56509(4) 0.0200(4) Uani 1 1 d . . . . .
H4B H 1.081515 1.001057 0.551221 0.024 Uiso 1 1 calc R U . . .
C4C C 0.4383(3) 0.4060(3) 0.85719(5) 0.0281(5) Uani 1 1 d . . . . .
H4C H 0.415064 0.368636 0.837852 0.034 Uiso 1 1 calc R U . . .
C4D C 0.0218(2) 0.5074(2) 0.93628(4) 0.0188(4) Uani 1 1 d . . . . .
H4D H -0.003974 0.423754 0.950731 0.023 Uiso 1 1 calc R U . . .
C5A C 1.2091(3) 0.5797(3) 0.61406(6) 0.0304(5) Uani 1 1 d . . . . .
H5A H 1.312064 0.625144 0.615082 0.036 Uiso 1 1 calc R U . . .
C5B C 1.0150(2) 0.9801(2) 0.59607(4) 0.0193(4) Uani 1 1 d . . . . .
C5C C 0.4078(3) 0.3082(3) 0.88363(6) 0.0288(5) Uani 1 1 d . . . . .
H5C H 0.361789 0.207595 0.881922 0.035 Uiso 1 1 calc R U . . .
C5D C 0.0029(2) 0.4880(2) 0.90550(4) 0.0191(4) Uani 1 1 d . . . . .
C6A C 1.1502(3) 0.5487(3) 0.58673(5) 0.0277(5) Uani 1 1 d . . . . .
H6A H 1.212605 0.572421 0.568737 0.033 Uiso 1 1 calc R U . . .
C6B C 0.8895(3) 0.9336(2) 0.61657(4) 0.0194(4) Uani 1 1 d . . . . .
C6C C 0.4439(3) 0.3573(3) 0.91126(5) 0.0247(4) Uani 1 1 d . . . . .
H6C H 0.424534 0.289696 0.928815 0.030 Uiso 1 1 calc R U . . .
C6D C 0.0407(2) 0.6121(2) 0.88414(4) 0.0189(4) Uani 1 1 d . . . . .
C7A C 0.9956(3) 0.4808(2) 0.58456(5) 0.0221(4) Uani 1 1 d . . . . .
C7B C 0.5724(3) 0.8207(3) 0.56400(4) 0.0219(4) Uani 1 1 d . . . . .
C7C C 0.5110(2) 0.5098(2) 0.91449(5) 0.0193(4) Uani 1 1 d . . . . .
C7D C 0.1703(2) 0.9250(3) 0.93447(4) 0.0208(4) Uani 1 1 d . . . . .
C8A C 0.9368(3) 0.4453(3) 0.55658(5) 0.0247(4) Uani 1 1 d . . . . .
H8A H 1.002137 0.464457 0.538691 0.030 Uiso 1 1 calc R U . . .
C8B C 0.8360(2) 0.8954(3) 0.52245(5) 0.0207(4) Uani 1 1 d . . . . .
C8C C 0.5484(2) 0.5605(3) 0.94293(5) 0.0218(4) Uani 1 1 d . . . . .
H8C H 0.532449 0.490975 0.960394 0.026 Uiso 1 1 calc R U . . .
C8D C 0.1088(3) 0.6663(2) 0.97754(5) 0.0207(4) Uani 1 1 d . . . . .
C9A C 0.7839(3) 0.3820(2) 0.55416(4) 0.0229(4) Uani 1 1 d . . . . .
C9B C 1.1680(3) 1.0277(3) 0.60775(5) 0.0242(4) Uani 1 1 d . . . . .
C9C C 0.6089(2) 0.7113(2) 0.94634(4) 0.0206(4) Uani 1 1 d . . . . .
C9D C -0.0478(3) 0.3371(3) 0.89498(4) 0.0226(4) Uani 1 1 d . . . . .
C10A C 0.7214(3) 0.3480(3) 0.52543(5) 0.0304(5) Uani 1 1 d . . . . .
H10A H 0.785563 0.367910 0.507432 0.036 Uiso 1 1 calc R U . . .
C10B C 0.9154(3) 0.9365(3) 0.64886(5) 0.0251(4) Uani 1 1 d . . . . .
C10C C 0.6445(3) 0.7656(3) 0.97559(5) 0.0274(5) Uani 1 1 d . . . . .
H10C H 0.628132 0.697002 0.993170 0.033 Uiso 1 1 calc R U . . .
C10D C 0.0246(3) 0.5870(3) 0.85228(5) 0.0231(4) Uani 1 1 d . . . . .
C11A C 0.5715(3) 0.2877(3) 0.52339(5) 0.0329(5) Uani 1 1 d . . . . .
H11A H 0.531419 0.265914 0.504098 0.040 Uiso 1 1 calc R U . . .
C11C C 0.7015(3) 0.9140(3) 0.97858(5) 0.0312(5) Uani 1 1 d . . . . .
H11C H 0.724423 0.948437 0.998167 0.037 Uiso 1 1 calc R U . . .
C12A C 0.4756(3) 0.2576(3) 0.55002(5) 0.0293(5) Uani 1 1 d . . . . .
H12A H 0.371591 0.214457 0.548469 0.035 Uiso 1 1 calc R U . . .
C12C C 0.7268(3) 1.0171(3) 0.95265(5) 0.0298(5) Uani 1 1 d . . . . .
H12C H 0.767220 1.120250 0.954952 0.036 Uiso 1 1 calc R U . . .
C13A C 0.5294(3) 0.2891(2) 0.57783(5) 0.0228(4) Uani 1 1 d . . . . .
H13A H 0.461788 0.268850 0.595374 0.027 Uiso 1 1 calc R U . . .
C13C C 0.6939(3) 0.9706(3) 0.92435(5) 0.0230(4) Uani 1 1 d . . . . .
H13C H 0.710759 1.042414 0.907236 0.028 Uiso 1 1 calc R U . . .
C14A C 0.6858(3) 0.3522(2) 0.58115(4) 0.0194(4) Uani 1 1 d . . . . .
C14C C 0.6347(2) 0.8156(2) 0.92000(4) 0.0182(4) Uani 1 1 d . . . . .
C15A C 0.6395(2) 0.3595(2) 0.63749(4) 0.0179(4) Uani 1 1 d . . . . .
H15A H 0.617455 0.247664 0.641202 0.022 Uiso 1 1 calc R U . . .
C15C C 0.6252(2) 0.8739(2) 0.86392(4) 0.0190(4) Uani 1 1 d . . . . .
H15C H 0.739248 0.895461 0.860368 0.023 Uiso 1 1 calc R U . . .
C16A C 0.5746(2) 0.4759(2) 0.65777(4) 0.0159(4) Uani 1 1 d . . . . .
C16C C 0.5038(2) 0.9438(2) 0.84395(4) 0.0175(4) Uani 1 1 d . . . . .
C17A C 0.4791(2) 0.4399(2) 0.68648(4) 0.0160(4) Uani 1 1 d . . . . .
C17C C 0.5376(3) 1.0497(2) 0.81653(4) 0.0199(4) Uani 1 1 d . . . . .
C18A C 0.4984(2) 0.7166(2) 0.67970(4) 0.0169(4) Uani 1 1 d . . . . .
C18C C 0.2540(2) 1.0372(2) 0.82381(4) 0.0174(4) Uani 1 1 d . . . . .
C19A C 0.4688(3) 0.8998(2) 0.68655(5) 0.0234(4) Uani 1 1 d . . . . .
H19A H 0.343942 0.943115 0.689332 0.035 Uiso 1 1 calc R U . . .
H19B H 0.514284 0.963370 0.669668 0.035 Uiso 1 1 calc R U . . .
H19C H 0.528677 0.914004 0.705187 0.035 Uiso 1 1 calc R U . . .
C19C C 0.0660(3) 1.0725(3) 0.81742(5) 0.0232(4) Uani 1 1 d . . . . .
H19D H 0.027660 1.194434 0.812716 0.035 Uiso 1 1 calc R U . . .
H19E H 0.000971 1.038991 0.835270 0.035 Uiso 1 1 calc R U . . .
H19F H 0.044886 1.007487 0.800043 0.035 Uiso 1 1 calc R U . . .
C20A C 0.3470(2) 0.6278(2) 0.72825(4) 0.0186(4) Uani 1 1 d . . . . .
H20A H 0.279880 0.536345 0.732654 0.022 Uiso 1 1 calc R U . . .
H20B H 0.262909 0.736989 0.726817 0.022 Uiso 1 1 calc R U . . .
C20C C 0.3322(3) 1.2273(2) 0.77996(4) 0.0195(4) Uani 1 1 d . . . . .
H20C H 0.441356 1.255880 0.771225 0.023 Uiso 1 1 calc R U . . .
H20D H 0.259245 1.333226 0.787364 0.023 Uiso 1 1 calc R U . . .
C21A C 0.4645(3) 0.6334(2) 0.75472(4) 0.0197(4) Uani 1 1 d . . . . .
C21C C 0.2378(3) 1.1575(3) 0.75567(4) 0.0227(4) Uani 1 1 d . . . . .
C22A C 0.7424(3) 0.6729(3) 0.76953(5) 0.0294(5) Uani 1 1 d . . . . .
H22A H 0.775511 0.561469 0.780514 0.035 Uiso 1 1 calc R U . . .
H22B H 0.688527 0.758470 0.784258 0.035 Uiso 1 1 calc R U . . .
C22C C 0.0204(4) 1.2333(5) 0.71874(6) 0.0617(9) Uani 1 1 d . . . . .
H22C H 0.021578 1.312705 0.700921 0.074 Uiso 1 1 calc R U . . .
H22D H 0.072494 1.117220 0.712352 0.074 Uiso 1 1 calc R U . . .
C23A C 0.8976(3) 0.7242(4) 0.75452(6) 0.0413(6) Uani 1 1 d . . . . .
H23A H 0.985381 0.727007 0.769744 0.062 Uiso 1 1 calc R U . . .
H23B H 0.864188 0.837514 0.744729 0.062 Uiso 1 1 calc R U . . .
H23C H 0.945703 0.641915 0.739194 0.062 Uiso 1 1 calc R U . . .
C23C C -0.1564(4) 1.2372(4) 0.72918(10) 0.0799(13) Uani 1 1 d . . . . .
H23D H -0.226306 1.216462 0.712187 0.120 Uiso 1 1 calc R U . . .
H23E H -0.204372 1.349095 0.737249 0.120 Uiso 1 1 calc R U . . .
H23F H -0.158698 1.148847 0.745192 0.120 Uiso 1 1 calc R U . . .

loop_
_atom_site_aniso_label
_atom_site_aniso_U_11
_atom_site_aniso_U_22
_atom_site_aniso_U_33
_atom_site_aniso_U_23
_atom_site_aniso_U_13
_atom_site_aniso_U_12
O1A 0.0251(7) 0.0145(7) 0.0266(8) 0.0001(6) 0.0023(6) -0.0067(6)
O1C 0.0155(7) 0.0347(8) 0.0312(8) 0.0093(7) 0.0010(6) -0.0053(6)
O2A 0.0419(9) 0.0417(9) 0.0175(8) 0.0000(6) 0.0049(7) -0.0186(8)
O2C 0.0868(14) 0.0244(9) 0.0264(9) -0.0092(7) 0.0055(9) -0.0197(9)
O3A 0.0231(7) 0.0253(7) 0.0171(7) -0.0032(6) -0.0002(5) -0.0061(6)
O3C 0.0293(8) 0.0426(9) 0.0203(8) 0.0056(7) -0.0101(6) -0.0119(7)
N1A 0.0220(8) 0.0147(8) 0.0172(8) 0.0001(6) 0.0000(6) -0.0035(6)
N1B 0.0311(10) 0.0347(11) 0.0282(10) -0.0041(8) 0.0033(8) -0.0148(8)
N1C 0.0148(8) 0.0205(8) 0.0174(8) 0.0015(6) -0.0014(6) -0.0013(6)
N1D 0.0320(10) 0.0291(10) 0.0302(10) 0.0044(8) -0.0060(8) -0.0125(8)
N2A 0.0183(8) 0.0141(8) 0.0153(8) -0.0007(6) 0.0005(6) -0.0040(6)
N2B 0.0296(10) 0.0380(11) 0.0203(10) -0.0025(8) 0.0023(7) -0.0105(8)
N2C 0.0160(8) 0.0175(8) 0.0196(8) 0.0045(6) -0.0025(6) -0.0024(6)
N2D 0.0366(11) 0.0276(10) 0.0205(10) 0.0022(7) -0.0021(8) -0.0105(8)
N3B 0.0306(11) 0.0422(12) 0.0304(10) 0.0001(9) -0.0048(8) -0.0113(9)
N3D 0.0381(11) 0.0289(10) 0.0289(10) -0.0009(8) 0.0016(8) -0.0103(9)
N4B 0.0557(14) 0.0428(12) 0.0200(10) -0.0054(8) 0.0015(9) -0.0184(10)
N4D 0.0360(11) 0.0451(12) 0.0212(10) 0.0034(8) -0.0048(8) -0.0109(9)
C1A 0.0187(9) 0.0118(9) 0.0209(10) 0.0000(7) -0.0007(7) 0.0040(7)
C1B 0.0239(10) 0.0156(9) 0.0196(10) 0.0003(7) 0.0054(8) -0.0029(8)
C1C 0.0114(9) 0.0170(9) 0.0213(10) 0.0012(7) -0.0026(7) 0.0038(7)
C1D 0.0151(9) 0.0238(10) 0.0191(10) 0.0072(8) -0.0002(7) -0.0027(8)
C2A 0.0181(10) 0.0137(9) 0.0238(10) -0.0011(8) -0.0016(8) 0.0038(7)
C2B 0.0207(10) 0.0137(9) 0.0200(10) -0.0018(7) 0.0029(8) -0.0009(7)
C2C 0.0130(9) 0.0158(9) 0.0222(10) -0.0012(7) -0.0017(7) 0.0036(7)
C2D 0.0132(9) 0.0192(9) 0.0215(10) 0.0017(8) -0.0001(7) 0.0000(7)
C3A 0.0204(10) 0.0227(10) 0.0252(11) 0.0001(8) -0.0045(8) 0.0024(8)
C3B 0.0207(10) 0.0158(9) 0.0166(9) 0.0013(7) 0.0018(7) 0.0015(7)
C3C 0.0192(10) 0.0203(10) 0.0242(10) -0.0031(8) -0.0030(8) 0.0039(8)
C3D 0.0152(9) 0.0201(10) 0.0174(9) 0.0020(7) 0.0001(7) 0.0015(7)
C4A 0.0203(11) 0.0271(11) 0.0369(13) -0.0008(9) -0.0103(9) 0.0027(9)
C4B 0.0183(10) 0.0208(10) 0.0194(10) 0.0024(8) 0.0030(8) -0.0008(8)
C4C 0.0220(11) 0.0227(11) 0.0377(13) -0.0118(9) -0.0077(9) 0.0041(8)
C4D 0.0180(9) 0.0168(9) 0.0200(10) 0.0041(7) 0.0029(7) -0.0006(7)
C5A 0.0171(10) 0.0207(10) 0.0512(15) 0.0009(10) -0.0019(9) 0.0013(8)
C5B 0.0183(9) 0.0165(9) 0.0213(10) 0.0005(8) -0.0002(8) 0.0013(7)
C5C 0.0189(10) 0.0158(10) 0.0509(14) -0.0056(9) -0.0044(9) 0.0005(8)
C5D 0.0143(9) 0.0199(10) 0.0209(10) 0.0010(8) 0.0011(7) 0.0018(7)
C6A 0.0174(10) 0.0206(10) 0.0409(13) 0.0036(9) 0.0054(9) 0.0043(8)
C6B 0.0254(10) 0.0151(9) 0.0160(9) -0.0006(7) 0.0016(8) 0.0003(8)
C6C 0.0165(10) 0.0163(10) 0.0388(12) 0.0047(9) 0.0006(9) 0.0018(8)
C6D 0.0128(9) 0.0237(10) 0.0180(10) 0.0023(8) -0.0002(7) 0.0015(7)
C7A 0.0201(10) 0.0135(9) 0.0289(11) 0.0008(8) 0.0029(8) 0.0048(7)
C7B 0.0271(11) 0.0213(10) 0.0173(10) -0.0013(8) 0.0060(8) -0.0059(8)
C7C 0.0127(9) 0.0160(9) 0.0267(10) 0.0011(8) -0.0003(7) 0.0032(7)
C7D 0.0185(10) 0.0239(11) 0.0190(10) 0.0073(8) -0.0021(8) -0.0033(8)
C8A 0.0265(11) 0.0190(10) 0.0239(11) 0.0009(8) 0.0075(8) 0.0060(8)
C8B 0.0171(10) 0.0226(10) 0.0220(11) 0.0021(8) 0.0039(8) -0.0041(8)
C8C 0.0184(10) 0.0219(10) 0.0217(10) 0.0070(8) 0.0013(8) 0.0024(8)
C8D 0.0206(10) 0.0176(10) 0.0234(11) 0.0035(8) 0.0007(8) -0.0032(8)
C9A 0.0279(11) 0.0170(10) 0.0194(10) -0.0023(8) 0.0002(8) 0.0071(8)
C9B 0.0257(11) 0.0266(11) 0.0187(10) 0.0008(8) 0.0012(8) -0.0021(9)
C9C 0.0166(9) 0.0219(10) 0.0200(10) -0.0004(8) -0.0018(7) 0.0047(8)
C9D 0.0244(11) 0.0223(11) 0.0192(10) 0.0026(8) 0.0008(8) -0.0008(8)
C10A 0.0374(13) 0.0279(11) 0.0201(11) -0.0021(9) -0.0002(9) 0.0084(10)
C10B 0.0309(12) 0.0220(10) 0.0231(11) -0.0019(8) 0.0025(9) -0.0071(9)
C10C 0.0245(11) 0.0334(12) 0.0195(10) -0.0014(9) -0.0020(8) 0.0067(9)
C10D 0.0215(10) 0.0259(11) 0.0216(11) 0.0053(8) -0.0019(8) -0.0049(8)
C11A 0.0403(13) 0.0296(12) 0.0241(11) -0.0082(9) -0.0124(10) 0.0089(10)
C11C 0.0262(11) 0.0369(13) 0.0261(11) -0.0125(10) -0.0099(9) 0.0092(9)
C12A 0.0279(11) 0.0246(11) 0.0324(12) -0.0084(9) -0.0094(9) 0.0055(9)
C12C 0.0240(11) 0.0242(11) 0.0397(13) -0.0113(10) -0.0090(9) 0.0024(9)
C13A 0.0226(10) 0.0174(9) 0.0254(11) -0.0044(8) -0.0010(8) 0.0043(8)
C13C 0.0176(10) 0.0197(10) 0.0300(11) -0.0018(8) -0.0051(8) 0.0015(8)
C14A 0.0201(10) 0.0143(9) 0.0205(10) -0.0029(7) -0.0014(8) 0.0055(7)
C14C 0.0133(9) 0.0175(9) 0.0214(10) -0.0013(8) -0.0016(7) 0.0037(7)
C15A 0.0186(9) 0.0143(9) 0.0199(10) -0.0006(7) -0.0026(7) -0.0003(7)
C15C 0.0148(9) 0.0188(9) 0.0226(10) 0.0000(8) -0.0009(7) -0.0013(7)
C16A 0.0170(9) 0.0128(9) 0.0172(9) 0.0018(7) -0.0039(7) -0.0010(7)
C16C 0.0162(9) 0.0171(9) 0.0188(9) -0.0002(7) 0.0006(7) -0.0021(7)
C17A 0.0167(9) 0.0145(9) 0.0168(9) -0.0013(7) -0.0036(7) -0.0019(7)
C17C 0.0190(10) 0.0179(9) 0.0220(10) 0.0011(8) -0.0007(8) -0.0020(8)
C18A 0.0195(9) 0.0161(9) 0.0158(9) 0.0005(7) -0.0012(7) -0.0053(7)
C18C 0.0191(10) 0.0179(9) 0.0157(9) -0.0016(7) 0.0009(7) -0.0045(7)
C19A 0.0335(12) 0.0152(10) 0.0219(10) -0.0022(8) 0.0055(8) -0.0061(8)
C19C 0.0178(10) 0.0299(11) 0.0214(10) 0.0040(8) -0.0023(8) -0.0037(8)
C20A 0.0201(10) 0.0179(9) 0.0189(10) -0.0020(7) 0.0054(8) -0.0066(8)
C20C 0.0222(10) 0.0163(9) 0.0201(10) 0.0049(8) -0.0048(8) -0.0045(8)
C21A 0.0256(10) 0.0141(9) 0.0199(10) -0.0022(7) 0.0031(8) -0.0051(8)
C21C 0.0307(11) 0.0241(11) 0.0152(10) 0.0022(8) 0.0029(8) -0.0115(9)
C22A 0.0314(12) 0.0368(12) 0.0227(11) -0.0063(9) -0.0063(9) -0.0112(10)
C22C 0.066(2) 0.103(3) 0.0284(14) 0.0143(15) -0.0292(13) -0.0476(19)
C23A 0.0320(13) 0.0616(17) 0.0350(14) 0.0003(12) -0.0075(10) -0.0204(12)
C23C 0.0291(15) 0.072(2) 0.139(3) -0.072(2) -0.0297(18) 0.0102(14)

loop_
_atom_type_symbol
_atom_type_description
_atom_type_scat_dispersion_real
_atom_type_scat_dispersion_imag
_atom_type_scat_source
C C 0.0033 0.0016 'International Tables Vol C Tables 4.2.6.8 and 6.1.1.4'
H H 0.0000 0.0000 'International Tables Vol C Tables 4.2.6.8 and 6.1.1.4'
N N 0.0061 0.0033 'International Tables Vol C Tables 4.2.6.8 and 6.1.1.4'
O O 0.0106 0.0060 'International Tables Vol C Tables 4.2.6.8 and 6.1.1.4'

loop_
_geom_angle_atom_site_label_1
_geom_angle_atom_site_label_2
_geom_angle_atom_site_label_3
_geom_angle
_geom_angle_site_symmetry_1
_geom_angle_site_symmetry_3
_geom_angle_publ_flag
C21A O3A C22A 116.35(15) . . ?
C21C O3C C22C 116.6(2) . . ?
C18A N1A C16A 106.25(15) . . ?
C18C N1C C16C 105.88(16) . . ?
C17A N2A C18A 108.26(15) . . ?
C17A N2A C20A 123.60(15) . . ?
C18A N2A C20A 128.06(15) . . ?
C17C N2C C18C 108.48(15) . . ?
C17C N2C C20C 124.42(16) . . ?
C18C N2C C20C 126.85(16) . . ?
C2A C1A C14A 119.84(18) . . ?
C2A C1A C15A 120.47(17) . . ?
C14A C1A C15A 119.67(18) . . ?
C6B C1B C2B 119.03(18) . . ?
C14C C1C C2C 120.20(17) . . ?
C14C C1C C15C 119.52(17) . . ?
C2C C1C C15C 120.25(17) . . ?
C2D C1D C6D 119.22(18) . . ?
C1A C2A C3A 122.97(18) . . ?
C1A C2A C7A 119.27(18) . . ?
C3A C2A C7A 117.74(18) . . ?
C1B C2B C3B 120.65(18) . . ?
C1B C2B C7B 119.11(17) . . ?
C3B C2B C7B 120.24(17) . . ?
C1C C2C C3C 123.06(18) . . ?
C1C C2C C7C 118.89(17) . . ?
C3C C2C C7C 118.05(18) . . ?
C1D C2D C3D 120.44(18) . . ?
C1D C2D C7D 119.58(17) . . ?
C3D C2D C7D 119.97(17) . . ?
C4A C3A C2A 120.9(2) . . ?
C4B C3B C2B 120.13(18) . . ?
C4B C3B C8B 119.89(17) . . ?
C2B C3B C8B 119.91(18) . . ?
C4C C3C C2C 120.8(2) . . ?
C4D C3D C2D 120.21(18) . . ?
C4D C3D C8D 119.71(17) . . ?
C2D C3D C8D 120.03(18) . . ?
C3A C4A C5A 120.9(2) . . ?
C5B C4B C3B 119.31(18) . . ?
C3C C4C C5C 121.1(2) . . ?
C5D C4D C3D 119.46(18) . . ?
C6A C5A C4A 120.5(2) . . ?
C4B C5B C6B 120.22(18) . . ?
C4B C5B C9B 120.45(18) . . ?
C6B C5B C9B 119.22(18) . . ?
C6C C5C C4C 120.2(2) . . ?
C4D C5D C6D 120.21(18) . . ?
C4D C5D C9D 120.49(18) . . ?
C6D C5D C9D 119.24(18) . . ?
C5A C6A C7A 120.9(2) . . ?
C1B C6B C5B 120.62(18) . . ?
C1B C6B C10B 119.95(18) . . ?
C5B C6B C10B 119.40(18) . . ?
C5C C6C C7C 121.0(2) . . ?
C1D C6D C5D 120.44(18) . . ?
C1D C6D C10D 120.31(18) . . ?
C5D C6D C10D 119.23(18) . . ?
C8A C7A C6A 121.03(19) . . ?
C8A C7A C2A 119.94(19) . . ?
C6A C7A C2A 119.02(19) . . ?
N1B C7B C2B 178.6(2) . . ?
C8C C7C C6C 121.07(19) . . ?
C8C C7C C2C 120.15(18) . . ?
C6C C7C C2C 118.76(18) . . ?
N1D C7D C2D 178.6(2) . . ?
C7A C8A C9A 121.50(19) . . ?
N2B C8B C3B 177.6(2) . . ?
C7C C8C C9C 121.40(18) . . ?
N2D C8D C3D 177.9(2) . . ?
C8A C9A C10A 121.7(2) . . ?
C8A C9A C14A 119.27(18) . . ?
C10A C9A C14A 119.0(2) . . ?
N3B C9B C5B 177.4(2) . . ?
C8C C9C C10C 121.59(19) . . ?
C8C C9C C14C 119.42(18) . . ?
C10C C9C C14C 118.99(19) . . ?
N3D C9D C5D 177.3(2) . . ?
C11A C10A C9A 121.1(2) . . ?
N4B C10B C6B 179.2(3) . . ?
C11C C10C C9C 120.9(2) . . ?
N4D C10D C6D 178.1(2) . . ?
C10A C11A C12A 119.8(2) . . ?
C10C C11C C12C 120.2(2) . . ?
C13A C12A C11A 121.2(2) . . ?
C13C C12C C11C 120.9(2) . . ?
C12A C13A C14A 121.1(2) . . ?
C12C C13C C14C 121.1(2) . . ?
C1A C14A C13A 122.03(18) . . ?
C1A C14A C9A 120.14(19) . . ?
C13A C14A C9A 117.81(18) . . ?
C1C C14C C13C 122.07(18) . . ?
C1C C14C C9C 119.92(18) . . ?
C13C C14C C9C 117.97(18) . . ?
C16A C15A C1A 125.73(18) . . ?
C16C C15C C1C 125.56(18) . . ?
C15A C16A N1A 126.75(17) . . ?
C15A C16A C17A 124.61(17) . . ?
N1A C16A C17A 108.63(15) . . ?
C15C C16C N1C 126.61(18) . . ?
C15C C16C C17C 124.27(18) . . ?
N1C C16C C17C 108.95(16) . . ?
O1A C17A N2A 126.06(17) . . ?
O1A C17A C16A 130.99(17) . . ?
N2A C17A C16A 102.95(15) . . ?
O1C C17C N2C 125.93(18) . . ?
O1C C17C C16C 131.40(18) . . ?
N2C C17C C16C 102.67(16) . . ?
N1A C18A N2A 113.92(16) . . ?
N1A C18A C19A 124.76(17) . . ?
N2A C18A C19A 121.31(16) . . ?
N1C C18C N2C 114.00(17) . . ?
N1C C18C C19C 124.65(17) . . ?
N2C C18C C19C 121.35(17) . . ?
N2A C20A C21A 115.25(16) . . ?
N2C C20C C21C 111.31(16) . . ?
O2A C21A O3A 125.37(19) . . ?
O2A C21A C20A 122.41(18) . . ?
O3A C21A C20A 112.21(16) . . ?
O2C C21C O3C 125.3(2) . . ?
O2C C21C C20C 124.5(2) . . ?
O3C C21C C20C 110.14(17) . . ?
O3A C22A C23A 106.99(18) . . ?
C23C C22C O3C 110.7(3) . . ?

loop_
_geom_bond_atom_site_label_1
_geom_bond_atom_site_label_2
_geom_bond_distance
_geom_bond_site_symmetry_2
_geom_bond_publ_flag
O1A C17A 1.217(2) . ?
O1C C17C 1.215(2) . ?
O2A C21A 1.202(2) . ?
O2C C21C 1.197(3) . ?
O3A C21A 1.334(2) . ?
O3A C22A 1.461(2) . ?
O3C C21C 1.327(3) . ?
O3C C22C 1.458(3) . ?
N1A C18A 1.298(2) . ?
N1A C16A 1.409(2) . ?
N1B C7B 1.145(3) . ?
N1C C18C 1.296(2) . ?
N1C C16C 1.412(2) . ?
N1D C7D 1.152(3) . ?
N2A C17A 1.390(2) . ?
N2A C18A 1.395(2) . ?
N2A C20A 1.447(2) . ?
N2B C8B 1.144(3) . ?
N2C C17C 1.389(2) . ?
N2C C18C 1.393(2) . ?
N2C C20C 1.449(2) . ?
N2D C8D 1.142(3) . ?
N3B C9B 1.144(3) . ?
N3D C9D 1.146(3) . ?
N4B C10B 1.140(3) . ?
N4D C10D 1.144(3) . ?
C1A C2A 1.415(3) . ?
C1A C14A 1.415(3) . ?
C1A C15A 1.476(3) . ?
C1B C6B 1.385(3) . ?
C1B C2B 1.388(3) . ?
C1C C14C 1.413(3) . ?
C1C C2C 1.417(3) . ?
C1C C15C 1.477(3) . ?
C1D C2D 1.388(3) . ?
C1D C6D 1.391(3) . ?
C2A C3A 1.426(3) . ?
C2A C7A 1.441(3) . ?
C2B C3B 1.402(3) . ?
C2B C7B 1.447(3) . ?
C2C C3C 1.426(3) . ?
C2C C7C 1.439(3) . ?
C2D C3D 1.405(3) . ?
C2D C7D 1.444(3) . ?
C3A C4A 1.365(3) . ?
C3B C4B 1.394(3) . ?
C3B C8B 1.440(3) . ?
C3C C4C 1.361(3) . ?
C3D C4D 1.391(3) . ?
C3D C8D 1.441(3) . ?
C4A C5A 1.411(3) . ?
C4B C5B 1.385(3) . ?
C4C C5C 1.416(3) . ?
C4D C5D 1.388(3) . ?
C5A C6A 1.353(3) . ?
C5B C6B 1.407(3) . ?
C5B C9B 1.442(3) . ?
C5C C6C 1.350(3) . ?
C5D C6D 1.406(3) . ?
C5D C9D 1.441(3) . ?
C6A C7A 1.428(3) . ?
C6B C10B 1.446(3) . ?
C6C C7C 1.433(3) . ?
C6D C10D 1.440(3) . ?
C7A C8A 1.389(3) . ?
C7C C8C 1.391(3) . ?
C8A C9A 1.397(3) . ?
C8C C9C 1.394(3) . ?
C9A C10A 1.427(3) . ?
C9A C14A 1.433(3) . ?
C9C C10C 1.431(3) . ?
C9C C14C 1.433(3) . ?
C10A C11A 1.361(3) . ?
C10C C11C 1.360(3) . ?
C11A C12A 1.411(3) . ?
C11C C12C 1.412(3) . ?
C12A C13A 1.358(3) . ?
C12C C13C 1.363(3) . ?
C13A C14A 1.427(3) . ?
C13C C14C 1.427(3) . ?
C15A C16A 1.338(3) . ?
C15C C16C 1.342(3) . ?
C16A C17A 1.496(3) . ?
C16C C17C 1.492(3) . ?
C18A C19A 1.483(3) . ?
C18C C19C 1.481(3) . ?
C20A C21A 1.517(3) . ?
C20C C21C 1.505(3) . ?
C22A C23A 1.485(3) . ?
C22C C23C 1.443(4) . ?

loop_
_geom_hbond_atom_site_label_D
_geom_hbond_atom_site_label_H
_geom_hbond_atom_site_label_A
_geom_hbond_distance_DH
_geom_hbond_distance_HA
_geom_hbond_distance_DA
_geom_hbond_angle_DHA
_geom_hbond_site_symmetry_A
_geom_hbond_publ_flag
C19A H19C O3A 0.98 2.65 3.276(2) 122.4 . yes
C19C H19E N3D 0.98 2.69 3.368(3) 126.6 1_565 yes
C20A H20A O3C 0.99 2.59 3.579(2) 175.9 1_545 yes
C20A H20B O2C 0.99 2.44 3.184(2) 131.2 . yes
C22C H22D N4B 0.99 2.62 3.304(4) 125.9 1_455 yes
C23C H23D O1A 0.98 2.63 3.400(3) 135.4 1_465 yes
C23C H23E O3A 0.98 2.65 3.602(3) 164.9 1_465 yes

loop_
_geom_torsion_atom_site_label_1
_geom_torsion_atom_site_label_2
_geom_torsion_atom_site_label_3
_geom_torsion_atom_site_label_4
_geom_torsion
_geom_torsion_site_symmetry_1
_geom_torsion_site_symmetry_2
_geom_torsion_site_symmetry_3
_geom_torsion_site_symmetry_4
_geom_torsion_publ_flag
C14A C1A C2A C3A -176.64(17) . . . . ?
C15A C1A C2A C3A 1.8(3) . . . . ?
C14A C1A C2A C7A 2.1(3) . . . . ?
C15A C1A C2A C7A -179.37(16) . . . . ?
C6B C1B C2B C3B 1.1(3) . . . . ?
C6B C1B C2B C7B -179.33(18) . . . . ?
C14C C1C C2C C3C -177.93(17) . . . . ?
C15C C1C C2C C3C 0.2(3) . . . . ?
C14C C1C C2C C7C 1.2(3) . . . . ?
C15C C1C C2C C7C 179.40(16) . . . . ?
C6D C1D C2D C3D 1.6(3) . . . . ?
C6D C1D C2D C7D -179.08(17) . . . . ?
C1A C2A C3A C4A -179.00(19) . . . . ?
C7A C2A C3A C4A 2.2(3) . . . . ?
C1B C2B C3B C4B -1.7(3) . . . . ?
C7B C2B C3B C4B 178.70(18) . . . . ?
C1B C2B C3B C8B 175.11(18) . . . . ?
C7B C2B C3B C8B -4.5(3) . . . . ?
C1C C2C C3C C4C -178.36(18) . . . . ?
C7C C2C C3C C4C 2.5(3) . . . . ?
C1D C2D C3D C4D -1.8(3) . . . . ?
C7D C2D C3D C4D 178.89(18) . . . . ?
C1D C2D C3D C8D 175.51(18) . . . . ?
C7D C2D C3D C8D -3.8(3) . . . . ?
C2A C3A C4A C5A 0.1(3) . . . . ?
C2B C3B C4B C5B 0.9(3) . . . . ?
C8B C3B C4B C5B -175.98(18) . . . . ?
C2C C3C C4C C5C -0.2(3) . . . . ?
C2D C3D C4D C5D 1.1(3) . . . . ?
C8D C3D C4D C5D -176.24(17) . . . . ?
C3A C4A C5A C6A -1.4(3) . . . . ?
C3B C4B C5B C6B 0.6(3) . . . . ?
C3B C4B C5B C9B 176.84(18) . . . . ?
C3C C4C C5C C6C -1.5(3) . . . . ?
C3D C4D C5D C6D -0.2(3) . . . . ?
C3D C4D C5D C9D 176.97(18) . . . . ?
C4A C5A C6A C7A 0.2(3) . . . . ?
C2B C1B C6B C5B 0.4(3) . . . . ?
C2B C1B C6B C10B -177.91(18) . . . . ?
C4B C5B C6B C1B -1.2(3) . . . . ?
C9B C5B C6B C1B -177.52(18) . . . . ?
C4B C5B C6B C10B 177.06(18) . . . . ?
C9B C5B C6B C10B 0.8(3) . . . . ?
C4C C5C C6C C7C 0.9(3) . . . . ?
C2D C1D C6D C5D -0.7(3) . . . . ?
C2D C1D C6D C10D -179.02(18) . . . . ?
C4D C5D C6D C1D 0.0(3) . . . . ?
C9D C5D C6D C1D -177.18(18) . . . . ?
C4D C5D C6D C10D 178.34(18) . . . . ?
C9D C5D C6D C10D 1.1(3) . . . . ?
C5A C6A C7A C8A -178.55(19) . . . . ?
C5A C6A C7A C2A 2.2(3) . . . . ?
C1A C2A C7A C8A -1.4(3) . . . . ?
C3A C2A C7A C8A 177.43(17) . . . . ?
C1A C2A C7A C6A 177.85(17) . . . . ?
C3A C2A C7A C6A -3.3(3) . . . . ?
C5C C6C C7C C8C -179.95(19) . . . . ?
C5C C6C C7C C2C 1.3(3) . . . . ?
C1C C2C C7C C8C -0.9(3) . . . . ?
C3C C2C C7C C8C 178.29(17) . . . . ?
C1C C2C C7C C6C 177.81(17) . . . . ?
C3C C2C C7C C6C -3.0(3) . . . . ?
C6A C7A C8A C9A -178.74(18) . . . . ?
C2A C7A C8A C9A 0.5(3) . . . . ?
C6C C7C C8C C9C -178.07(18) . . . . ?
C2C C7C C8C C9C 0.6(3) . . . . ?
C7A C8A C9A C10A 178.90(19) . . . . ?
C7A C8A C9A C14A -0.3(3) . . . . ?
C7C C8C C9C C10C 178.85(18) . . . . ?
C7C C8C C9C C14C -0.6(3) . . . . ?
C8A C9A C10A C11A -179.5(2) . . . . ?
C14A C9A C10A C11A -0.2(3) . . . . ?
C8C C9C C10C C11C -179.24(19) . . . . ?
C14C C9C C10C C11C 0.2(3) . . . . ?
C9A C10A C11A C12A -0.1(3) . . . . ?
C9C C10C C11C C12C -0.1(3) . . . . ?
C10A C11A C12A C13A 0.6(3) . . . . ?
C10C C11C C12C C13C 0.3(3) . . . . ?
C11A C12A C13A C14A -0.7(3) . . . . ?
C11C C12C C13C C14C -0.6(3) . . . . ?
C2A C1A C14A C13A 179.76(17) . . . . ?
C15A C1A C14A C13A 1.3(3) . . . . ?
C2A C1A C14A C9A -2.0(3) . . . . ?
C15A C1A C14A C9A 179.52(16) . . . . ?
C12A C13A C14A C1A 178.60(18) . . . . ?
C12A C13A C14A C9A 0.3(3) . . . . ?
C8A C9A C14A C1A 1.1(3) . . . . ?
C10A C9A C14A C1A -178.19(17) . . . . ?
C8A C9A C14A C13A 179.39(17) . . . . ?
C10A C9A C14A C13A 0.1(3) . . . . ?
C2C C1C C14C C13C -179.22(17) . . . . ?
C15C C1C C14C C13C 2.6(3) . . . . ?
C2C C1C C14C C9C -1.2(3) . . . . ?
C15C C1C C14C C9C -179.42(16) . . . . ?
C12C C13C C14C C1C 178.72(18) . . . . ?
C12C C13C C14C C9C 0.7(3) . . . . ?
C8C C9C C14C C1C 0.9(3) . . . . ?
C10C C9C C14C C1C -178.56(17) . . . . ?
C8C C9C C14C C13C 178.98(17) . . . . ?
C10C C9C C14C C13C -0.5(3) . . . . ?
C2A C1A C15A C16A 57.8(3) . . . . ?
C14A C1A C15A C16A -123.7(2) . . . . ?
C14C C1C C15C C16C -122.4(2) . . . . ?
C2C C1C C15C C16C 59.4(3) . . . . ?
C1A C15A C16A N1A 5.0(3) . . . . ?
C1A C15A C16A C17A -176.50(17) . . . . ?
C18A N1A C16A C15A 178.28(19) . . . . ?
C18A N1A C16A C17A -0.4(2) . . . . ?
C1C C15C C16C N1C 6.2(3) . . . . ?
C1C C15C C16C C17C -178.96(18) . . . . ?
C18C N1C C16C C15C 173.97(19) . . . . ?
C18C N1C C16C C17C -1.5(2) . . . . ?
C18A N2A C17A O1A 179.46(18) . . . . ?
C20A N2A C17A O1A 2.7(3) . . . . ?
C18A N2A C17A C16A -0.03(19) . . . . ?
C20A N2A C17A C16A -176.81(16) . . . . ?
C15A C16A C17A O1A 2.1(3) . . . . ?
N1A C16A C17A O1A -179.18(19) . . . . ?
C15A C16A C17A N2A -178.47(18) . . . . ?
N1A C16A C17A N2A 0.27(19) . . . . ?
C18C N2C C17C O1C 179.2(2) . . . . ?
C20C N2C C17C O1C -6.2(3) . . . . ?
C18C N2C C17C C16C -0.8(2) . . . . ?
C20C N2C C17C C16C 173.80(17) . . . . ?
C15C C16C C17C O1C 5.8(3) . . . . ?
N1C C16C C17C O1C -178.6(2) . . . . ?
C15C C16C C17C N2C -174.19(18) . . . . ?
N1C C16C C17C N2C 1.4(2) . . . . ?
C16A N1A C18A N2A 0.4(2) . . . . ?
C16A N1A C18A C19A -178.44(18) . . . . ?
C17A N2A C18A N1A -0.3(2) . . . . ?
C20A N2A C18A N1A 176.34(17) . . . . ?
C17A N2A C18A C19A 178.66(17) . . . . ?
C20A N2A C18A C19A -4.7(3) . . . . ?
C16C N1C C18C N2C 1.0(2) . . . . ?
C16C N1C C18C C19C -179.63(18) . . . . ?
C17C N2C C18C N1C -0.1(2) . . . . ?
C20C N2C C18C N1C -174.53(18) . . . . ?
C17C N2C C18C C19C -179.48(17) . . . . ?
C20C N2C C18C C19C 6.1(3) . . . . ?
C17A N2A C20A C21A 96.5(2) . . . . ?
C18A N2A C20A C21A -79.6(2) . . . . ?
C17C N2C C20C C21C 125.7(2) . . . . ?
C18C N2C C20C C21C -60.7(2) . . . . ?
C22A O3A C21A O2A -0.1(3) . . . . ?
C22A O3A C21A C20A 178.64(16) . . . . ?
N2A C20A C21A O2A -162.48(18) . . . . ?
N2A C20A C21A O3A 18.7(2) . . . . ?
C22C O3C C21C O2C -0.6(3) . . . . ?
C22C O3C C21C C20C -179.62(19) . . . . ?
N2C C20C C21C O2C -33.6(3) . . . . ?
N2C C20C C21C O3C 145.38(16) . . . . ?
C21A O3A C22A C23A -173.44(19) . . . . ?
C21C O3C C22C C23C 107.2(3) . . . . ?
